data_7215877
loop_
_publ_author_name
'Gelbrich, Thomas'
'Threlfall, Terence L.'
'Hursthouse, M.'

_publ_section_title
;
 Interplay between hydrogen bonding and metal coordination in alkali metal
 tartrates and hydrogen tartrates
;
_journal_name_full CrystEngComm
_journal_paper_doi 10.1039/c4ce00291a
_journal_year 2014
_chemical_formula_moiety 'C4 H5 O6, Cs'
_chemical_formula_sum 'C4 H5 Cs O6'
_chemical_formula_weight 281.99
_chemical_name_common 'caesium D,L-hydrogen tartrate'
_chemical_name_systematic
; 
 ? 
;
_space_group_IT_number 2
_symmetry_cell_setting triclinic
_symmetry_space_group_name_Hall '-P 1'
_symmetry_space_group_name_H-M 'P -1'
_atom_sites_solution_hydrogens geom
_atom_sites_solution_primary direct
_atom_sites_solution_secondary difmap
_audit_creation_method SHELXL-97
_cell_angle_alpha 72.369(4)
_cell_angle_beta 85.460(4)
_cell_angle_gamma 85.837(3)
_cell_formula_units_Z 2
_cell_length_a 5.0645(3)
_cell_length_b 7.2545(5)
_cell_length_c 9.9570(6)
_cell_measurement_reflns_used 1603
_cell_measurement_temperature 120(2)
_cell_measurement_theta_max 26.02
_cell_measurement_theta_min 2.91
_cell_volume 347.09(4)
_computing_cell_refinement 'DENZO and  COLLECT'
_computing_data_collection 'DENZO (Otwinowski & Minor, 1997) and COLLECT (Hooft, 1998)'
_computing_data_reduction 'DENZO and COLLECT'
_computing_structure_refinement 'SHELXL97 (Sheldrick, 1997)'
_computing_structure_solution 'SHELXS97 (Sheldrick, 1997)'
_diffrn_ambient_temperature 120(2)
_diffrn_measured_fraction_theta_full 0.985
_diffrn_measured_fraction_theta_max 0.963
_diffrn_measurement_device_type 'Nonius KappaCCD Area Detector'
_diffrn_measurement_method '\f and \w scans to fill Ewald sphere'
_diffrn_radiation_monochromator graphite
_diffrn_radiation_source 'Nonius FR591 rotating anode'
_diffrn_radiation_type MoK\a
_diffrn_radiation_wavelength 0.71073
_diffrn_reflns_av_R_equivalents 0.0429
_diffrn_reflns_av_sigmaI/netI 0.0464
_diffrn_reflns_limit_h_max 5
_diffrn_reflns_limit_h_min -6
_diffrn_reflns_limit_k_max 8
_diffrn_reflns_limit_k_min -8
_diffrn_reflns_limit_l_max 12
_diffrn_reflns_limit_l_min -11
_diffrn_reflns_number 2549
_diffrn_reflns_theta_full 25.00
_diffrn_reflns_theta_max 25.94
_diffrn_reflns_theta_min 4.04
_exptl_absorpt_coefficient_mu 5.315
_exptl_absorpt_correction_T_max 0.8568
_exptl_absorpt_correction_T_min 0.1764
_exptl_absorpt_correction_type multi-scan
_exptl_absorpt_process_details 'Blessing, 1997'
_exptl_crystal_colour colourless
_exptl_crystal_density_diffrn 2.698
_exptl_crystal_density_method 'not measured'
_exptl_crystal_description plate
_exptl_crystal_F_000 264
_exptl_crystal_size_max 0.50
_exptl_crystal_size_mid 0.20
_exptl_crystal_size_min 0.03
_refine_diff_density_max 1.524
_refine_diff_density_min -1.372
_refine_diff_density_rms 0.204
_refine_ls_extinction_coef 0.018(2)
_refine_ls_extinction_expression Fc^*^=kFc[1+0.001xFc^2^\l^3^/sin(2\q)]^-1/4^
_refine_ls_extinction_method SHELXL
_refine_ls_goodness_of_fit_ref 1.033
_refine_ls_hydrogen_treatment mixed
_refine_ls_matrix_type full
_refine_ls_number_parameters 113
_refine_ls_number_reflns 1309
_refine_ls_number_restraints 4
_refine_ls_restrained_S_all 1.031
_refine_ls_R_factor_all 0.0302
_refine_ls_R_factor_gt 0.0288
_refine_ls_shift/su_max 0.001
_refine_ls_shift/su_mean 0.000
_refine_ls_structure_factor_coef Fsqd
_refine_ls_weighting_details 'calc w=1/[\s^2^(Fo^2^)+(0.0466P)^2^+0.0000P] where P=(Fo^2^+2Fc^2^)/3'
_refine_ls_weighting_scheme calc
_refine_ls_wR_factor_gt 0.0696
_refine_ls_wR_factor_ref 0.0707
_reflns_number_gt 1247
_reflns_number_total 1309
_reflns_threshold_expression >2sigma(I)
_cod_data_source_file c4ce00291a2.cif
_cod_data_source_block 2a
_cod_original_sg_symbol_Hall ' -P 1 '
_cod_original_sg_symbol_H-M P-1
_cod_database_code 7215877

loop_
_symmetry_equiv_pos_as_xyz
'x, y, z'
'-x, -y, -z'

loop_
_atom_site_label
_atom_site_type_symbol
_atom_site_fract_x
_atom_site_fract_y
_atom_site_fract_z
_atom_site_U_iso_or_equiv
_atom_site_adp_type
_atom_site_occupancy
_atom_site_symmetry_multiplicity
_atom_site_calc_flag
_atom_site_refinement_flags
Cs1 Cs 0.02472(4) 0.04662(3) 0.72711(2) 0.01189(16) Uani 1 1 d .
O1 O 0.4172(5) 0.8366(4) 0.5227(3) 0.0122(6) Uani 1 1 d D
H1 H 0.49(2) 0.944(8) 0.497(12) 0.015 Uiso 0.50 1 d PD
O2 O 0.8135(5) 0.7448(4) 0.6093(3) 0.0108(6) Uani 1 1 d .
O3 O 0.2369(5) 0.4738(4) 0.6298(3) 0.0110(6) Uani 1 1 d D
H3 H 0.133(7) 0.568(5) 0.631(5) 0.013 Uiso 1 1 d D
O4 O 0.3058(5) 0.6451(4) 0.8547(3) 0.0137(6) Uani 1 1 d D
H4 H 0.176(5) 0.595(6) 0.908(4) 0.016 Uiso 1 1 d D
O5 O 0.1733(5) 0.2830(4) 0.9937(3) 0.0142(6) Uani 1 1 d .
O6 O 0.5284(6) 0.1504(4) 0.9035(3) 0.0133(6) Uani 1 1 d D
H6 H 0.51(2) 0.039(7) 0.959(10) 0.016 Uiso 0.50 1 d PD
C1 C 0.5841(8) 0.7115(6) 0.5948(4) 0.0093(8) Uani 1 1 d .
C2 C 0.4823(7) 0.5113(6) 0.6720(4) 0.0093(8) Uani 1 1 d .
H2 H 0.6176 0.4125 0.6543 0.011 Uiso 1 1 calc R
C3 C 0.4718(8) 0.4925(6) 0.8297(4) 0.0083(8) Uani 1 1 d .
H3A H 0.6547 0.5054 0.8558 0.010 Uiso 1 1 calc R
C4 C 0.3769(8) 0.2959(6) 0.9185(4) 0.0093(8) Uani 1 1 d .

loop_
_atom_site_aniso_label
_atom_site_aniso_U_11
_atom_site_aniso_U_22
_atom_site_aniso_U_33
_atom_site_aniso_U_23
_atom_site_aniso_U_13
_atom_site_aniso_U_12
Cs1 0.0104(2) 0.0113(2) 0.0141(2) -0.00445(13) 0.00097(12) -0.00107(12)
O1 0.0104(13) 0.0083(14) 0.0158(14) -0.0004(12) -0.0035(11) 0.0009(11)
O2 0.0071(13) 0.0104(14) 0.0151(14) -0.0035(11) -0.0033(11) -0.0011(10)
O3 0.0084(13) 0.0111(14) 0.0157(14) -0.0060(12) -0.0045(11) -0.0010(10)
O4 0.0124(13) 0.0117(14) 0.0165(15) -0.0054(12) 0.0038(11) 0.0033(11)
O5 0.0123(13) 0.0125(14) 0.0158(14) -0.0023(12) 0.0038(11) -0.0006(11)
O6 0.0159(13) 0.0081(14) 0.0127(14) 0.0000(12) 0.0038(11) 0.0022(11)
C1 0.0105(19) 0.011(2) 0.0078(19) -0.0052(17) 0.0000(15) -0.0018(16)
C2 0.0081(17) 0.009(2) 0.012(2) -0.0039(16) -0.0024(15) -0.0020(15)
C3 0.0092(18) 0.006(2) 0.0092(19) -0.0025(16) 0.0008(15) 0.0011(15)
C4 0.0121(19) 0.010(2) 0.0054(17) -0.0009(16) -0.0045(15) -0.0002(16)

loop_
_atom_type_symbol
_atom_type_description
_atom_type_scat_dispersion_real
_atom_type_scat_dispersion_imag
_atom_type_scat_source
C C 0.0033 0.0016 'International Tables Vol C Tables 4.2.6.8 and 6.1.1.4'
H H 0.0000 0.0000 'International Tables Vol C Tables 4.2.6.8 and 6.1.1.4'
O O 0.0106 0.0060 'International Tables Vol C Tables 4.2.6.8 and 6.1.1.4'
Cs Cs -0.3680 2.1192 'International Tables Vol C Tables 4.2.6.8 and 6.1.1.4'

loop_
_geom_angle_atom_site_label_1
_geom_angle_atom_site_label_2
_geom_angle_atom_site_label_3
_geom_angle
_geom_angle_site_symmetry_1
_geom_angle_site_symmetry_3
O2 Cs1 O4 69.54(7) 1_445 1_545
O2 Cs1 O6 102.19(7) 1_445 1_455
O4 Cs1 O6 116.01(7) 1_545 1_455
O2 Cs1 O3 141.68(7) 1_445 .
O4 Cs1 O3 131.84(7) 1_545 .
O6 Cs1 O3 94.63(7) 1_455 .
O2 Cs1 O5 76.78(7) 1_445 2_557
O4 Cs1 O5 53.79(7) 1_545 2_557
O6 Cs1 O5 62.44(7) 1_455 2_557
O3 Cs1 O5 140.93(7) . 2_557
O2 Cs1 O2 82.12(7) 1_445 2_666
O4 Cs1 O2 114.78(6) 1_545 2_666
O6 Cs1 O2 127.05(7) 1_455 2_666
O3 Cs1 O2 60.50(7) . 2_666
O5 Cs1 O2 158.56(7) 2_557 2_666
O2 Cs1 O1 59.06(7) 1_445 1_545
O4 Cs1 O1 59.33(7) 1_545 1_545
O6 Cs1 O1 161.24(7) 1_455 1_545
O3 Cs1 O1 101.19(7) . 1_545
O5 Cs1 O1 108.71(7) 2_557 1_545
O2 Cs1 O1 55.67(6) 2_666 1_545
O2 Cs1 O1 57.58(7) 1_445 2_566
O4 Cs1 O1 126.98(7) 1_545 2_566
O6 Cs1 O1 80.75(7) 1_455 2_566
O3 Cs1 O1 92.30(6) . 2_566
O5 Cs1 O1 112.65(7) 2_557 2_566
O2 Cs1 O1 57.00(6) 2_666 2_566
O1 Cs1 O1 88.53(6) 1_545 2_566
O2 Cs1 O6 145.32(7) 1_445 .
O4 Cs1 O6 77.01(7) 1_545 .
O6 Cs1 O6 100.39(8) 1_455 .
O3 Cs1 O6 60.79(6) . .
O5 Cs1 O6 90.97(7) 2_557 .
O2 Cs1 O6 104.50(6) 2_666 .
O1 Cs1 O6 96.13(7) 1_545 .
O1 Cs1 O6 153.09(7) 2_566 .
O2 Cs1 O1 96.16(7) 1_445 2_666
O4 Cs1 O1 87.88(7) 1_545 2_666
O6 Cs1 O1 153.75(7) 1_455 2_666
O3 Cs1 O1 59.76(6) . 2_666
O5 Cs1 O1 141.30(6) 2_557 2_666
O2 Cs1 O1 37.43(6) 2_666 2_666
O1 Cs1 O1 41.60(8) 1_545 2_666
O1 Cs1 O1 93.72(7) 2_566 2_666
O6 Cs1 O1 73.27(6) . 2_666
O2 Cs1 C4 165.10(8) 1_445 .
O4 Cs1 C4 95.57(8) 1_545 .
O6 Cs1 C4 83.64(8) 1_455 .
O3 Cs1 C4 49.68(8) . .
O5 Cs1 C4 94.29(8) 2_557 .
O2 Cs1 C4 105.48(8) 2_666 .
O1 Cs1 C4 114.33(8) 1_545 .
O1 Cs1 C4 137.30(8) 2_566 .
O6 Cs1 C4 20.92(8) . .
O1 Cs1 C4 83.30(8) 2_666 .
O2 Cs1 C1 95.43(8) 1_445 2_666
O4 Cs1 C1 106.74(8) 1_545 2_666
O6 Cs1 C1 137.11(8) 1_455 2_666
O3 Cs1 C1 51.26(8) . 2_666
O5 Cs1 C1 160.44(8) 2_557 2_666
O2 Cs1 C1 19.54(7) 2_666 2_666
O1 Cs1 C1 52.84(8) 1_545 2_666
O1 Cs1 C1 76.35(7) 2_566 2_666
O6 Cs1 C1 85.42(7) . 2_666
O1 Cs1 C1 20.36(8) 2_666 2_666
C4 Cs1 C1 89.18(8) . 2_666
C1 O1 Cs1 111.6(2) . 1_565
C1 O1 Cs1 148.7(2) . 2_566
Cs1 O1 Cs1 91.47(6) 1_565 2_566
C1 O1 Cs1 83.0(2) . 2_666
Cs1 O1 Cs1 138.40(8) 1_565 2_666
Cs1 O1 Cs1 93.72(7) 2_566 2_666
C1 O1 H1 108(8) . .
Cs1 O1 H1 83(8) 1_565 .
Cs1 O1 H1 96(8) 2_566 .
Cs1 O1 H1 55(8) 2_666 .
C1 O2 Cs1 130.3(2) . 1_665
C1 O2 Cs1 97.1(2) . 2_666
Cs1 O2 Cs1 97.88(7) 1_665 2_666
C2 O3 Cs1 121.0(2) . .
C2 O3 H3 107(3) . .
Cs1 O3 H3 120(3) . .
C3 O4 Cs1 147.0(2) . 1_565
C3 O4 H4 107(3) . .
Cs1 O4 H4 96(3) 1_565 .
C4 O5 Cs1 132.0(2) . 2_557
C4 O5 Cs1 76.5(2) . .
Cs1 O5 Cs1 98.40(7) 2_557 .
C4 O6 Cs1 142.2(3) . 1_655
C4 O6 Cs1 87.1(2) . .
Cs1 O6 Cs1 100.39(8) 1_655 .
C4 O6 H6 120(8) . .
Cs1 O6 H6 98(8) 1_655 .
Cs1 O6 H6 84(8) . .
O2 C1 O1 124.5(4) . .
O2 C1 C2 119.0(4) . .
O1 C1 C2 116.5(3) . .
O2 C1 Cs1 63.4(2) . 2_666
O1 C1 Cs1 76.7(2) . 2_666
C2 C1 Cs1 139.3(3) . 2_666
O3 C2 C1 115.1(3) . .
O3 C2 C3 111.9(3) . .
C1 C2 C3 106.2(3) . .
O3 C2 H2 107.8 . .
C1 C2 H2 107.8 . .
C3 C2 H2 107.8 . .
O4 C3 C4 111.5(3) . .
O4 C3 C2 108.9(3) . .
C4 C3 C2 111.1(3) . .
O4 C3 H3A 108.4 . .
C4 C3 H3A 108.4 . .
C2 C3 H3A 108.4 . .
O5 C4 O6 125.0(4) . .
O5 C4 C3 120.9(4) . .
O6 C4 C3 114.0(4) . .
O5 C4 Cs1 84.5(2) . .
O6 C4 Cs1 72.0(2) . .
C3 C4 Cs1 114.5(2) . .

loop_
_geom_bond_atom_site_label_1
_geom_bond_atom_site_label_2
_geom_bond_distance
_geom_bond_site_symmetry_2
Cs1 O2 3.067(3) 1_445
Cs1 O4 3.093(3) 1_545
Cs1 O6 3.130(3) 1_455
Cs1 O3 3.194(3) .
Cs1 O5 3.214(3) 2_557
Cs1 O2 3.294(3) 2_666
Cs1 O1 3.349(3) 1_545
Cs1 O1 3.353(3) 2_566
Cs1 O6 3.456(3) .
Cs1 O1 3.585(3) 2_666
Cs1 C4 3.630(4) .
Cs1 C1 3.656(4) 2_666
O1 C1 1.282(5) .
O1 Cs1 3.349(3) 1_565
O1 Cs1 3.353(3) 2_566
O1 Cs1 3.585(3) 2_666
O1 H1 0.840(10) .
O2 C1 1.232(5) .
O2 Cs1 3.067(3) 1_665
O2 Cs1 3.294(3) 2_666
O3 C2 1.413(4) .
O3 H3 0.836(10) .
O4 C3 1.412(4) .
O4 Cs1 3.093(3) 1_565
O4 H4 0.838(10) .
O5 C4 1.217(5) .
O5 Cs1 3.214(3) 2_557
O6 C4 1.298(5) .
O6 Cs1 3.130(3) 1_655
O6 H6 0.840(10) .
C1 C2 1.529(6) .
C1 Cs1 3.656(4) 2_666
C2 C3 1.532(5) .
C2 H2 1.0000 .
C3 C4 1.521(6) .
C3 H3A 1.0000 .

loop_
_geom_hbond_atom_site_label_D
_geom_hbond_atom_site_label_H
_geom_hbond_atom_site_label_A
_geom_hbond_distance_DH
_geom_hbond_distance_HA
_geom_hbond_distance_DA
_geom_hbond_angle_DHA
_geom_hbond_site_symmetry_A
O1 H1 O1 0.840(10) 1.65(3) 2.472(5) 166(11) 2_676
O3 H3 O2 0.836(10) 1.972(17) 2.778(3) 162(4) 1_455
O4 H4 O5 0.838(10) 2.21(3) 2.855(4) 133(4) 2_567
O4 H4 O5 0.838(10) 2.17(4) 2.679(4) 119(4) .
O6 H6 O6 0.840(10) 1.63(3) 2.449(5) 166(12) 2_657
